data_2229977
loop_
_publ_author_name
'Saraswathi, B. S.'
'Foro, Sabine'
'Gowda, B. Thimme'

_publ_section_title
;
 <i>N</i>,<i>N</i>'-Bis(2-chlorophenyl)succinamide
;
_journal_coeditor_code FL2341
_journal_issue 5
_journal_name_full 'Acta Crystallographica Section E'
_journal_page_first o1139
_journal_paper_doi 10.1107/S1600536811013407
_journal_volume 67
_journal_year 2011
_chemical_formula_iupac 'C16 H14 Cl2 N2 O2'
_chemical_formula_moiety 'C16 H14 Cl2 N2 O2'
_chemical_formula_sum 'C16 H14 Cl2 N2 O2'
_chemical_formula_weight 337.19
_chemical_name_systematic
;
<i>N</i>,<i>N</i>'-Bis(2-chlorophenyl)succinamide
;
_space_group_IT_number 14
_symmetry_cell_setting monoclinic
_symmetry_space_group_name_Hall '-P 2yn'
_symmetry_space_group_name_H-M 'P 1 21/n 1'
_atom_sites_solution_hydrogens geom
_atom_sites_solution_primary direct
_atom_sites_solution_secondary difmap
_audit_creation_method SHELXL-97
_cell_angle_alpha 90.00
_cell_angle_beta 98.10(3)
_cell_angle_gamma 90.00
_cell_formula_units_Z 2
_cell_length_a 4.820(2)
_cell_length_b 11.445(3)
_cell_length_c 14.242(4)
_cell_measurement_reflns_used 475
_cell_measurement_temperature 293(2)
_cell_measurement_theta_max 27.82
_cell_measurement_theta_min 2.89
_cell_volume 777.8(4)
_computing_cell_refinement
;
CrysAlis RED (Oxford Diffraction, 2009)
;
_computing_data_collection
;
CrysAlis CCD (Oxford Diffraction, 2009)
;
_computing_data_reduction
;
CrysAlis RED (Oxford Diffraction, 2009)
;
_computing_molecular_graphics 'PLATON (Spek, 2009)'
_computing_publication_material 'SHELXL97 (Sheldrick, 2008)'
_computing_structure_refinement 'SHELXL97 (Sheldrick, 2008)'
_computing_structure_solution 'SHELXS97 (Sheldrick, 2008)'
_diffrn_ambient_temperature 293(2)
_diffrn_measured_fraction_theta_full 0.990
_diffrn_measured_fraction_theta_max 0.990
_diffrn_measurement_device_type
;
Oxford Diffraction Xcalibur diffractometer
with a Sapphire CCD detector
;
_diffrn_measurement_method
;
Rotation method data acquisition using \w
;
_diffrn_radiation_monochromator graphite
_diffrn_radiation_source 'fine-focus sealed tube'
_diffrn_radiation_type MoK\a
_diffrn_radiation_wavelength 0.71073
_diffrn_reflns_av_R_equivalents 0.0377
_diffrn_reflns_av_sigmaI/netI 0.0734
_diffrn_reflns_limit_h_max 5
_diffrn_reflns_limit_h_min -6
_diffrn_reflns_limit_k_max 14
_diffrn_reflns_limit_k_min -10
_diffrn_reflns_limit_l_max 6
_diffrn_reflns_limit_l_min -17
_diffrn_reflns_number 2501
_diffrn_reflns_theta_full 26.36
_diffrn_reflns_theta_max 26.36
_diffrn_reflns_theta_min 2.89
_diffrn_standards_decay_% 0
_exptl_absorpt_coefficient_mu 0.425
_exptl_absorpt_correction_T_max 0.9832
_exptl_absorpt_correction_T_min 0.8350
_exptl_absorpt_correction_type multi-scan
_exptl_absorpt_process_details
;
(CrysAlis RED; Oxford Diffraction, 2009)
;
_exptl_crystal_colour colourless
_exptl_crystal_density_diffrn 1.440
_exptl_crystal_density_method 'not measured'
_exptl_crystal_description needle
_exptl_crystal_F_000 348
_exptl_crystal_size_max 0.44
_exptl_crystal_size_mid 0.08
_exptl_crystal_size_min 0.04
_refine_diff_density_max 0.249
_refine_diff_density_min -0.222
_refine_ls_extinction_method none
_refine_ls_goodness_of_fit_ref 1.163
_refine_ls_hydrogen_treatment mixed
_refine_ls_matrix_type full
_refine_ls_number_parameters 103
_refine_ls_number_reflns 1563
_refine_ls_number_restraints 1
_refine_ls_restrained_S_all 1.162
_refine_ls_R_factor_all 0.1449
_refine_ls_R_factor_gt 0.0752
_refine_ls_shift/su_max 0.002
_refine_ls_shift/su_mean 0.000
_refine_ls_structure_factor_coef Fsqd
_refine_ls_weighting_details 'calc w=1/[\s^2^(Fo^2^)+(0.0376P)^2^+0.5594P] where P=(Fo^2^+2Fc^2^)/3'
_refine_ls_weighting_scheme calc
_refine_ls_wR_factor_gt 0.1186
_refine_ls_wR_factor_ref 0.1388
_reflns_number_gt 900
_reflns_number_total 1563
_reflns_threshold_expression I>2sigma(I)
_cod_data_source_file fl2341.cif
_cod_data_source_block I
_cod_original_sg_symbol_H-M 'P 21/n'
_cod_database_code 2229977
_cod_database_fobs_code 2229977

loop_
_symmetry_equiv_pos_as_xyz
'x, y, z'
'-x+1/2, y+1/2, -z+1/2'
'-x, -y, -z'
'x-1/2, -y-1/2, z-1/2'

loop_
_atom_site_type_symbol
_atom_site_label
_atom_site_fract_x
_atom_site_fract_y
_atom_site_fract_z
_atom_site_U_iso_or_equiv
_atom_site_adp_type
_atom_site_calc_flag
_atom_site_refinement_flags
_atom_site_occupancy
_atom_site_disorder_assembly
_atom_site_disorder_group
C C1 -0.0199(7) 0.1565(3) 0.8739(3) 0.0360(10) Uani d . 1 . .
C C2 0.0563(7) 0.1162(3) 0.7889(3) 0.0372(10) Uani d . 1 . .
C C3 -0.0371(9) 0.0099(4) 0.7516(3) 0.0486(11) Uani d . 1 . .
H H3 0.0193 -0.0164 0.6955 0.058 Uiso calc R 1 . .
C C4 -0.2122(9) -0.0569(4) 0.7966(4) 0.0584(13) Uani d . 1 . .
H H4 -0.2760 -0.1283 0.7710 0.070 Uiso calc R 1 . .
C C5 -0.2940(10) -0.0188(4) 0.8796(4) 0.0596(13) Uani d . 1 . .
H H5 -0.4151 -0.0639 0.9099 0.072 Uiso calc R 1 . .
C C6 -0.1964(9) 0.0869(4) 0.9185(3) 0.0490(11) Uani d . 1 . .
H H6 -0.2504 0.1114 0.9755 0.059 Uiso calc R 1 . .
C C7 -0.0733(8) 0.3461(4) 0.9476(3) 0.0392(10) Uani d . 1 . .
C C8 0.0844(9) 0.4520(4) 0.9871(4) 0.0621(14) Uani d . 1 . .
H H8A 0.2115 0.4287 1.0430 0.075 Uiso calc R 1 . .
H H8B 0.1977 0.4799 0.9406 0.075 Uiso calc R 1 . .
N N1 0.0847(6) 0.2633(3) 0.9133(2) 0.0392(9) Uani d D 1 . .
H H1N 0.251(5) 0.287(3) 0.909(3) 0.047 Uiso d D 1 . .
O O1 -0.3255(5) 0.3362(2) 0.9469(2) 0.0506(9) Uani d . 1 . .
Cl Cl1 0.2688(2) 0.20113(11) 0.72809(8) 0.0586(4) Uani d . 1 . .

loop_
_atom_site_aniso_label
_atom_site_aniso_U_11
_atom_site_aniso_U_22
_atom_site_aniso_U_33
_atom_site_aniso_U_12
_atom_site_aniso_U_13
_atom_site_aniso_U_23
C1 0.0217(18) 0.040(2) 0.045(2) 0.0046(18) -0.0007(18) -0.002(2)
C2 0.028(2) 0.037(2) 0.046(3) 0.0015(19) 0.0026(18) -0.006(2)
C3 0.041(2) 0.050(3) 0.052(3) 0.004(2) -0.002(2) -0.016(2)
C4 0.046(3) 0.039(3) 0.088(4) -0.006(2) 0.002(3) -0.014(3)
C5 0.052(3) 0.047(3) 0.081(4) -0.013(2) 0.012(3) 0.002(3)
C6 0.043(3) 0.051(3) 0.054(3) -0.002(2) 0.012(2) -0.001(2)
C7 0.025(2) 0.049(3) 0.043(2) -0.0019(19) 0.0035(18) -0.010(2)
C8 0.030(2) 0.061(3) 0.096(4) -0.005(2) 0.013(2) -0.040(3)
N1 0.0212(17) 0.035(2) 0.063(2) -0.0055(16) 0.0102(17) -0.0159(17)
O1 0.0202(14) 0.0527(19) 0.079(2) -0.0032(13) 0.0082(14) -0.0217(16)
Cl1 0.0566(7) 0.0597(7) 0.0648(8) -0.0032(7) 0.0266(6) -0.0035(7)

loop_
_atom_type_symbol
_atom_type_description
_atom_type_scat_dispersion_real
_atom_type_scat_dispersion_imag
_atom_type_scat_source
C C 0.0033 0.0016 'International Tables Vol C Tables 4.2.6.8 and 6.1.1.4'
H H 0.0000 0.0000 'International Tables Vol C Tables 4.2.6.8 and 6.1.1.4'
N N 0.0061 0.0033 'International Tables Vol C Tables 4.2.6.8 and 6.1.1.4'
O O 0.0106 0.0060 'International Tables Vol C Tables 4.2.6.8 and 6.1.1.4'
Cl Cl 0.1484 0.1585 'International Tables Vol C Tables 4.2.6.8 and 6.1.1.4'

loop_
_geom_angle_atom_site_label_1
_geom_angle_atom_site_label_2
_geom_angle_atom_site_label_3
_geom_angle_site_symmetry_1
_geom_angle_site_symmetry_3
_geom_angle
_geom_angle_publ_flag
C6 C1 C2 . . 117.6(4) ?
C6 C1 N1 . . 121.7(4) ?
C2 C1 N1 . . 120.7(4) ?
C3 C2 C1 . . 121.1(4) ?
C3 C2 Cl1 . . 119.2(3) ?
C1 C2 Cl1 . . 119.7(3) ?
C4 C3 C2 . . 120.3(4) ?
C4 C3 H3 . . 119.9 ?
C2 C3 H3 . . 119.9 ?
C3 C4 C5 . . 120.0(4) ?
C3 C4 H4 . . 120.0 ?
C5 C4 H4 . . 120.0 ?
C4 C5 C6 . . 120.1(4) ?
C4 C5 H5 . . 120.0 ?
C6 C5 H5 . . 120.0 ?
C5 C6 C1 . . 121.0(4) ?
C5 C6 H6 . . 119.5 ?
C1 C6 H6 . . 119.5 ?
O1 C7 N1 . . 123.0(4) ?
O1 C7 C8 . . 122.1(4) ?
N1 C7 C8 . . 115.0(3) ?
C8 C8 C7 3_567 . 115.9(4) ?
C8 C8 H8A 3_567 . 108.3 ?
C7 C8 H8A . . 108.3 ?
C8 C8 H8B 3_567 . 108.3 ?
C7 C8 H8B . . 108.3 ?
H8A C8 H8B . . 107.4 ?
C7 N1 C1 . . 124.4(3) ?
C7 N1 H1N . . 113(3) ?
C1 N1 H1N . . 122(3) ?

loop_
_geom_bond_atom_site_label_1
_geom_bond_atom_site_label_2
_geom_bond_site_symmetry_2
_geom_bond_distance
_geom_bond_publ_flag
C1 C6 . 1.384(5) ?
C1 C2 . 1.393(5) ?
C1 N1 . 1.408(5) ?
C2 C3 . 1.377(5) ?
C2 Cl1 . 1.730(4) ?
C3 C4 . 1.364(6) ?
C3 H3 . 0.9300 ?
C4 C5 . 1.369(6) ?
C4 H4 . 0.9300 ?
C5 C6 . 1.384(6) ?
C5 H5 . 0.9300 ?
C6 H6 . 0.9300 ?
C7 O1 . 1.220(4) ?
C7 N1 . 1.350(5) ?
C7 C8 . 1.498(5) ?
C8 C8 3_567 1.445(8) ?
C8 H8A . 0.9700 ?
C8 H8B . 0.9700 ?
N1 H1N . 0.857(19) ?

loop_
_geom_hbond_atom_site_label_D
_geom_hbond_atom_site_label_H
_geom_hbond_atom_site_label_A
_geom_hbond_site_symmetry_A
_geom_hbond_distance_DH
_geom_hbond_distance_HA
_geom_hbond_distance_DA
_geom_hbond_angle_DHA
N1 H1N O1 1_655 0.857(19) 2.11(2) 2.936(4) 161(3)

loop_
_geom_torsion_atom_site_label_1
_geom_torsion_atom_site_label_2
_geom_torsion_atom_site_label_3
_geom_torsion_atom_site_label_4
_geom_torsion_site_symmetry_1
_geom_torsion_site_symmetry_2
_geom_torsion_site_symmetry_3
_geom_torsion_site_symmetry_4
_geom_torsion
_geom_torsion_publ_flag
C6 C1 C2 C3 . . . . -1.1(6) ?
N1 C1 C2 C3 . . . . 177.7(4) ?
C6 C1 C2 Cl1 . . . . 178.3(3) ?
N1 C1 C2 Cl1 . . . . -3.0(5) ?
C1 C2 C3 C4 . . . . 1.4(6) ?
Cl1 C2 C3 C4 . . . . -177.9(3) ?
C2 C3 C4 C5 . . . . -0.5(7) ?
C3 C4 C5 C6 . . . . -0.8(7) ?
C4 C5 C6 C1 . . . . 1.2(7) ?
C2 C1 C6 C5 . . . . -0.2(6) ?
N1 C1 C6 C5 . . . . -178.9(4) ?
O1 C7 C8 C8 . . . 3_567 -7.8(9) ?
N1 C7 C8 C8 . . . 3_567 172.2(5) ?
O1 C7 N1 C1 . . . . -0.6(7) ?
C8 C7 N1 C1 . . . . 179.3(4) ?
C6 C1 N1 C7 . . . . -47.6(6) ?
C2 C1 N1 C7 . . . . 133.7(4) ?
